data_7028140
loop_
_publ_author_name
'Devi, R. Nandini'
'Vidyasagar, K.'

_publ_section_title
;
 Synthesis and characterization of new vanadates of antimony, ASbV2O8
 (A&#x2005;=&#x2005;K, Rb, Tl or Cs)&#x200A;&#x2020;
;
_journal_issue 18
_journal_name_full 'Journal of the Chemical Society, Dalton Transactions'
_journal_page_first 3013
_journal_paper_doi 10.1039/a802816h
_journal_year 1998
_chemical_formula_sum 'O8 Sb Tl V2'
_chemical_formula_weight 555.96
_chemical_name_systematic
; 
 ? 
;
_space_group_IT_number 14
_symmetry_space_group_name_Hall '-P 2ybc'
_symmetry_space_group_name_H-M 'P 1 21/c 1'
_atom_sites_solution_hydrogens geom
_atom_sites_solution_primary direct
_atom_sites_solution_secondary difmap
_audit_creation_method SHELXL
_cell_angle_alpha 90.00
_cell_angle_beta 90.14(4)
_cell_angle_gamma 90.00
_cell_formula_units_Z 4
_cell_length_a 5.569(5)
_cell_length_b 8.670(4)
_cell_length_c 14.630(3)
_cell_measurement_reflns_used 25
_cell_measurement_temperature 293(2)
_cell_measurement_theta_max 15
_cell_measurement_theta_min 10
_cell_volume 706.4(7)
_computing_cell_refinement 'CAD4 programs'
_computing_data_collection 'CAD4 programs'
_computing_data_reduction MOLEN
_computing_molecular_graphics ORTEP92
_computing_publication_material SHELXL-93
_computing_structure_refinement 'SHELXL-93 (Sheldrick, 1993)'
_computing_structure_solution 'SHELXS-86 (Sheldrick, 1990)'
_diffrn_ambient_temperature 293(2)
_diffrn_measurement_device 'Enraf Nonius CAD4'
_diffrn_measurement_method 2theta-omega
_diffrn_radiation_monochromator graphite
_diffrn_radiation_source 'fine-focus sealed tube'
_diffrn_radiation_type MoK\a
_diffrn_radiation_wavelength 0.71073
_diffrn_reflns_av_R_equivalents 0.0000
_diffrn_reflns_av_sigmaI/netI 0.0172
_diffrn_reflns_limit_h_max 6
_diffrn_reflns_limit_h_min -6
_diffrn_reflns_limit_k_max 10
_diffrn_reflns_limit_k_min 0
_diffrn_reflns_limit_l_max 17
_diffrn_reflns_limit_l_min 0
_diffrn_reflns_number 1250
_diffrn_reflns_theta_max 24.97
_diffrn_reflns_theta_min 2.73
_diffrn_standards_decay_% 3
_diffrn_standards_interval_time '1 hour'
_diffrn_standards_number 2
_exptl_absorpt_coefficient_mu 28.215
_exptl_absorpt_correction_T_max 0.82
_exptl_absorpt_correction_T_min 0.48
_exptl_absorpt_correction_type empirical
_exptl_crystal_colour colorless
_exptl_crystal_density_diffrn 5.228
_exptl_crystal_description 'rectangular blocks'
_exptl_crystal_F_000 968
_exptl_crystal_size_max 0.25
_exptl_crystal_size_mid 0.1
_exptl_crystal_size_min 0.07
_refine_diff_density_max 1.425
_refine_diff_density_min -1.133
_refine_diff_density_rms 0.407
_refine_ls_extinction_coef 0.00000(13)
_refine_ls_extinction_expression Fc^*^=kFc[1+0.001xFc^2^\l^3^/sin(2\q)]^-1/4^
_refine_ls_extinction_method SHELXL
_refine_ls_goodness_of_fit_all 1.155
_refine_ls_goodness_of_fit_obs 1.172
_refine_ls_matrix_type full
_refine_ls_number_parameters 105
_refine_ls_number_reflns 1250
_refine_ls_number_restraints 0
_refine_ls_restrained_S_all 1.155
_refine_ls_restrained_S_obs 1.172
_refine_ls_R_factor_all 0.0261
_refine_ls_R_factor_obs 0.0222
_refine_ls_shift/esd_max -4.896
_refine_ls_shift/esd_mean 0.049
_refine_ls_structure_factor_coef Fsqd
_refine_ls_weighting_details 'w=1/[\s^2^(Fo^2^)+(0.0375P)^2^+0.2367P] where P=(Fo^2^+2Fc^2^)/3'
_refine_ls_weighting_scheme calc
_refine_ls_wR_factor_all 0.0580
_refine_ls_wR_factor_obs 0.0560
_reflns_number_observed 1143
_reflns_number_total 1250
_reflns_observed_criterion >2sigma(I)
_cod_data_source_file h802816sup1.cif
_cod_data_source_block tlsbv
_cod_depositor_comments
;
The following automatic conversions were performed:

'_refine_ls_weighting_scheme' value 'calc
w=1/[\s^2^(Fo^2^)+(0.0375P)^2^+0.2367P] where P=(Fo^2^+2Fc^2^)/3' was
changed to 'calc'. New tag '_refine_ls_weighting_details' was
created. The value of the new tag was set to
'w=1/[\s^2^(Fo^2^)+(0.0375P)^2^+0.2367P] where P=(Fo^2^+2Fc^2^)/3'.

Automatic conversion script
Id: cif_fix_values 3143 2015-03-26 13:38:13Z robertas 
;
_cod_database_code 7028140

loop_
_symmetry_equiv_pos_as_xyz
'x, y, z'
'-x, y+1/2, -z+1/2'
'-x, -y, -z'
'x, -y-1/2, z-1/2'

loop_
_atom_site_aniso_label
_atom_site_aniso_U_11
_atom_site_aniso_U_22
_atom_site_aniso_U_33
_atom_site_aniso_U_23
_atom_site_aniso_U_13
_atom_site_aniso_U_12
Tl 0.0162(2) 0.0156(2) 0.0161(2) 0.00156(9) -0.00024(11) 0.00002(10)
Sb 0.0006(2) 0.0033(2) 0.0024(2) -0.00062(12) -0.00022(15) 0.00009(12)
V(1) 0.0018(4) 0.0060(5) 0.0039(4) 0.0017(3) -0.0004(3) 0.0001(4)
O(1) 0.010(2) 0.008(2) 0.006(2) 0.003(2) -0.0012(15) -0.001(2)
O(2) 0.005(2) 0.012(2) 0.007(2) 0.001(2) 0.0027(14) -0.003(2)
O(3) 0.006(2) 0.012(2) 0.009(2) -0.001(2) -0.0024(15) 0.003(2)
O(4) 0.016(2) 0.014(2) 0.012(2) -0.005(2) -0.002(2) 0.001(2)
O(5) 0.004(2) 0.006(2) 0.010(2) -0.002(2) 0.000(2) -0.001(2)
O(6) 0.003(2) 0.010(2) 0.010(2) 0.0004(15) -0.0048(15) 0.000(2)
O(7) 0.006(2) 0.011(2) 0.006(2) 0.0021(15) 0.0025(15) 0.005(2)
O(8) 0.013(2) 0.012(2) 0.014(2) 0.001(2) 0.001(2) 0.001(2)

loop_
_atom_site_label
_atom_site_type_symbol
_atom_site_fract_x
_atom_site_fract_y
_atom_site_fract_z
_atom_site_U_iso_or_equiv
_atom_site_thermal_displace_type
_atom_site_occupancy
_atom_site_calc_flag
Tl Tl 0.75001(4) 0.05657(3) 0.38587(2) 0.01599(13) Uani 1 d
Sb Sb 0.74996(6) 0.18183(4) 0.12170(2) 0.00211(14) Uani 1 d
V(1) V 0.7498(2) 0.00804(11) 0.78226(6) 0.0039(2) Uani 1 d
V(2) V 0.2499(2) 0.20344(10) 0.97448(6) 0.0024(2) Uiso 1 d
O(1) O 0.7503(7) 0.1145(5) 0.6813(2) 0.0080(8) Uani 1 d
O(2) O 0.5089(7) 0.1067(5) 0.2089(3) 0.0083(8) Uani 1 d
O(3) O 0.9904(7) 0.1067(5) 0.2094(3) 0.0091(8) Uani 1 d
O(4) O 0.7507(8) 0.1254(5) 0.8665(3) 0.0142(9) Uani 1 d
O(5) O 0.2497(7) 0.0122(5) 0.9482(3) 0.0069(8) Uani 1 d
O(6) O 0.5036(7) 0.2388(5) 0.5386(3) 0.0077(8) Uani 1 d
O(7) O 0.9954(7) 0.2383(5) 0.5383(3) 0.0078(8) Uani 1 d
O(8) O 0.2494(7) 0.1925(6) 0.3840(3) 0.0132(10) Uani 1 d

loop_
_atom_type_symbol
_atom_type_description
_atom_type_scat_dispersion_real
_atom_type_scat_dispersion_imag
_atom_type_scat_source
Tl Tl -3.5560 9.6590 'International Tables Vol C Tables 4.2.6.8 and 6.1.1.4'
Sb Sb -0.5866 1.5461 'International Tables Vol C Tables 4.2.6.8 and 6.1.1.4'
V V 0.3005 0.5294 'International Tables Vol C Tables 4.2.6.8 and 6.1.1.4'
O O 0.0080 0.0060 'International Tables Vol C Tables 4.2.6.8 and 6.1.1.4'

loop_
_geom_angle_atom_site_label_1
_geom_angle_atom_site_label_2
_geom_angle_atom_site_label_3
_geom_angle
_geom_angle_site_symmetry_1
_geom_angle_site_symmetry_3
O(4) Tl O(3) 76.27(12) 4_565 .
O(4) Tl O(2) 76.35(12) 4_565 .
O(3) Tl O(2) 54.17(11) . .
O(4) Tl O(8) 67.02(13) 4_565 1_655
O(3) Tl O(8) 60.91(11) . 1_655
O(2) Tl O(8) 110.62(11) . 1_655
O(4) Tl O(8) 67.24(13) 4_565 .
O(3) Tl O(8) 110.82(11) . .
O(2) Tl O(8) 61.09(10) . .
O(8) Tl O(8) 134.1(2) 1_655 .
O(4) Tl O(7) 63.91(11) 4_565 .
O(3) Tl O(7) 111.16(11) . .
O(2) Tl O(7) 140.22(11) . .
O(8) Tl O(7) 52.72(10) 1_655 .
O(8) Tl O(7) 102.50(11) . .
O(4) Tl O(6) 64.05(11) 4_565 .
O(3) Tl O(6) 140.27(11) . .
O(2) Tl O(6) 111.16(11) . .
O(8) Tl O(6) 102.67(11) 1_655 .
O(8) Tl O(6) 52.54(10) . .
O(7) Tl O(6) 53.21(10) . .
O(4) Tl O(7) 148.13(12) 4_565 3_756
O(3) Tl O(7) 103.03(11) . 3_756
O(2) Tl O(7) 129.66(11) . 3_756
O(8) Tl O(7) 84.58(12) 1_655 3_756
O(8) Tl O(7) 137.62(11) . 3_756
O(7) Tl O(7) 87.76(11) . 3_756
O(6) Tl O(7) 111.48(10) . 3_756
O(4) Tl O(6) 148.36(12) 4_565 3_656
O(3) Tl O(6) 129.61(11) . 3_656
O(2) Tl O(6) 103.06(11) . 3_656
O(8) Tl O(6) 137.67(11) 1_655 3_656
O(8) Tl O(6) 84.56(12) . 3_656
O(7) Tl O(6) 111.51(10) . 3_656
O(6) Tl O(6) 87.77(11) . 3_656
O(7) Tl O(6) 53.83(11) 3_756 3_656
O(4) Tl O(1) 114.68(11) 4_565 3_656
O(3) Tl O(1) 100.97(11) . 3_656
O(2) Tl O(1) 54.72(10) . 3_656
O(8) Tl O(1) 161.48(9) 1_655 3_656
O(8) Tl O(1) 52.86(12) . 3_656
O(7) Tl O(1) 145.62(10) . 3_656
O(6) Tl O(1) 94.00(11) . 3_656
O(7) Tl O(1) 96.88(11) 3_756 3_656
O(6) Tl O(1) 49.92(9) 3_656 3_656
O(4) Tl O(1) 114.51(11) 4_565 3_756
O(3) Tl O(1) 54.58(10) . 3_756
O(2) Tl O(1) 100.79(10) . 3_756
O(8) Tl O(1) 52.88(12) 1_655 3_756
O(8) Tl O(1) 161.48(9) . 3_756
O(7) Tl O(1) 94.20(11) . 3_756
O(6) Tl O(1) 145.81(10) . 3_756
O(7) Tl O(1) 49.98(9) 3_756 3_756
O(6) Tl O(1) 96.83(11) 3_656 3_756
O(1) Tl O(1) 114.83(12) 3_656 3_756
O(4) Tl V(2) 152.15(9) 4_565 2_646
O(3) Tl V(2) 127.61(8) . 2_646
O(2) Tl V(2) 127.59(8) . 2_646
O(8) Tl V(2) 109.31(9) 1_655 2_646
O(8) Tl V(2) 109.13(9) . 2_646
O(7) Tl V(2) 91.40(8) . 2_646
O(6) Tl V(2) 91.34(8) . 2_646
O(7) Tl V(2) 28.74(7) 3_756 2_646
O(6) Tl V(2) 28.63(7) 3_656 2_646
O(1) Tl V(2) 77.91(7) 3_656 2_646
O(1) Tl V(2) 78.04(7) 3_756 2_646
O(6) Sb O(7) 88.7(2) 4_565 4_565
O(6) Sb O(3) 177.6(2) 4_565 .
O(7) Sb O(3) 92.8(2) 4_565 .
O(6) Sb O(2) 92.3(2) 4_565 .
O(7) Sb O(2) 177.9(2) 4_565 .
O(3) Sb O(2) 86.1(2) . .
O(6) Sb O(5) 88.8(2) 4_565 3_656
O(7) Sb O(5) 88.7(2) 4_565 3_656
O(3) Sb O(5) 93.1(2) . 3_656
O(2) Sb O(5) 93.2(2) . 3_656
O(6) Sb O(1) 87.7(2) 4_565 4_565
O(7) Sb O(1) 87.7(2) 4_565 4_565
O(3) Sb O(1) 90.5(2) . 4_565
O(2) Sb O(1) 90.5(2) . 4_565
O(5) Sb O(1) 175.0(2) 3_656 4_565
O(6) Sb O(4) 55.39(13) 4_565 1_554
O(7) Sb O(4) 55.00(13) 4_565 1_554
O(3) Sb O(4) 127.04(13) . 1_554
O(2) Sb O(4) 127.09(13) . 1_554
O(5) Sb O(4) 51.24(14) 3_656 1_554
O(1) Sb O(4) 123.76(13) 4_565 1_554
O(6) Sb O(4) 140.90(13) 4_565 3_756
O(7) Sb O(4) 76.58(14) 4_565 3_756
O(3) Sb O(4) 41.46(13) . 3_756
O(2) Sb O(4) 103.65(14) . 3_756
O(5) Sb O(4) 55.33(13) 3_656 3_756
O(1) Sb O(4) 126.86(13) 4_565 3_756
O(4) Sb O(4) 87.25(10) 1_554 3_756
O(6) Sb O(4) 76.41(14) 4_565 3_656
O(7) Sb O(4) 140.91(13) 4_565 3_656
O(3) Sb O(4) 103.51(14) . 3_656
O(2) Sb O(4) 41.23(13) . 3_656
O(5) Sb O(4) 55.60(13) 3_656 3_656
O(1) Sb O(4) 126.78(13) 4_565 3_656
O(4) Sb O(4) 87.54(10) 1_554 3_656
O(4) Sb O(4) 92.42(11) 3_756 3_656
O(6) Sb O(4) 114.41(13) 4_565 4_565
O(7) Sb O(4) 114.55(13) 4_565 4_565
O(3) Sb O(4) 63.20(13) . 4_565
O(2) Sb O(4) 63.31(13) . 4_565
O(5) Sb O(4) 146.31(13) 3_656 4_565
O(1) Sb O(4) 38.69(13) 4_565 4_565
O(4) Sb O(4) 162.45(4) 1_554 4_565
O(4) Sb O(4) 104.63(7) 3_756 4_565
O(4) Sb O(4) 104.51(7) 3_656 4_565
O(6) Sb Tl 133.78(12) 4_565 .
O(7) Sb Tl 134.12(12) 4_565 .
O(3) Sb Tl 44.18(12) . .
O(2) Sb Tl 44.26(12) . .
O(5) Sb Tl 105.60(12) 3_656 .
O(1) Sb Tl 79.40(11) 4_565 .
O(4) Sb Tl 156.84(7) 1_554 .
O(4) Sb Tl 76.80(7) 3_756 .
O(4) Sb Tl 76.63(7) 3_656 .
O(4) Sb Tl 40.71(7) 4_565 .
O(6) Sb O(5) 41.96(13) 4_565 1_554
O(7) Sb O(5) 102.60(13) 4_565 1_554
O(3) Sb O(5) 139.26(13) . 1_554
O(2) Sb O(5) 79.42(13) . 1_554
O(5) Sb O(5) 50.5(2) 3_656 1_554
O(1) Sb O(5) 127.18(13) 4_565 1_554
O(4) Sb O(5) 48.11(9) 1_554 1_554
O(4) Sb O(5) 105.83(9) 3_756 1_554
O(4) Sb O(5) 43.95(9) 3_656 1_554
O(4) Sb O(5) 136.24(9) 4_565 1_554
Tl Sb O(5) 120.31(6) . 1_554
O(4) V(1) O(1) 108.4(2) . .
O(4) V(1) O(2) 107.8(2) . 3_656
O(1) V(1) O(2) 111.4(2) . 3_656
O(4) V(1) O(3) 107.8(2) . 3_756
O(1) V(1) O(3) 110.8(2) . 3_756
O(2) V(1) O(3) 110.4(2) 3_656 3_756
O(4) V(1) O(8) 176.0(2) . 3_656
O(1) V(1) O(8) 67.6(2) . 3_656
O(2) V(1) O(8) 74.5(2) 3_656 3_656
O(3) V(1) O(8) 74.0(2) 3_756 3_656
O(4) V(1) O(5) 59.0(2) . 1_655
O(1) V(1) O(5) 123.4(2) . 1_655
O(2) V(1) O(5) 125.11(15) 3_656 1_655
O(3) V(1) O(5) 48.76(15) 3_756 1_655
O(8) V(1) O(5) 122.57(11) 3_656 1_655
O(4) V(1) O(5) 59.2(2) . .
O(1) V(1) O(5) 123.6(2) . .
O(2) V(1) O(5) 48.57(14) 3_656 .
O(3) V(1) O(5) 125.44(15) 3_756 .
O(8) V(1) O(5) 122.82(11) 3_656 .
O(5) V(1) O(5) 97.83(11) 1_655 .
O(4) V(1) Tl 127.0(2) . 3_656
O(1) V(1) Tl 61.70(14) . 3_656
O(2) V(1) Tl 49.91(13) 3_656 3_656
O(3) V(1) Tl 124.72(14) 3_756 3_656
O(8) V(1) Tl 51.86(8) 3_656 3_656
O(5) V(1) Tl 171.96(7) 1_655 3_656
O(5) V(1) Tl 82.71(8) . 3_656
O(4) V(1) O(3) 69.7(2) . 4_566
O(1) V(1) O(3) 44.45(14) . 4_566
O(2) V(1) O(3) 144.94(14) 3_656 4_566
O(3) V(1) O(3) 103.23(11) 3_756 4_566
O(8) V(1) O(3) 106.56(11) 3_656 4_566
O(5) V(1) O(3) 84.78(9) 1_655 4_566
O(5) V(1) O(3) 116.59(9) . 4_566
Tl V(1) O(3) 102.20(6) 3_656 4_566
O(4) V(1) O(2) 69.8(2) . 4_566
O(1) V(1) O(2) 44.56(15) . 4_566
O(2) V(1) O(2) 103.44(10) 3_656 4_566
O(3) V(1) O(2) 144.68(15) 3_756 4_566
O(8) V(1) O(2) 106.62(11) 3_656 4_566
O(5) V(1) O(2) 116.61(9) 1_655 4_566
O(5) V(1) O(2) 84.83(9) . 4_566
Tl V(1) O(2) 71.43(7) 3_656 4_566
O(3) V(1) O(2) 41.84(9) 4_566 4_566
O(4) V(1) Tl 126.7(2) . 3_756
O(1) V(1) Tl 61.45(14) . 3_756
O(2) V(1) Tl 124.92(14) 3_656 3_756
O(3) V(1) Tl 49.58(13) 3_756 3_756
O(8) V(1) Tl 51.62(8) 3_656 3_756
O(5) V(1) Tl 82.70(8) 1_655 3_756
O(5) V(1) Tl 171.98(7) . 3_756
Tl V(1) Tl 95.65(5) 3_656 3_756
O(3) V(1) Tl 71.42(7) 4_566 3_756
O(2) V(1) Tl 102.14(6) 4_566 3_756
O(4) V(1) O(6) 81.9(2) . 2_646
O(1) V(1) O(6) 156.2(2) . 2_646
O(2) V(1) O(6) 44.95(14) 3_656 2_646
O(3) V(1) O(6) 84.88(15) 3_756 2_646
O(8) V(1) O(6) 101.87(11) 3_656 2_646
O(5) V(1) O(6) 80.36(9) 1_655 2_646
O(5) V(1) O(6) 43.04(9) . 2_646
Tl V(1) O(6) 94.84(7) 3_656 2_646
O(3) V(1) O(6) 151.57(8) 4_566 2_646
O(2) V(1) O(6) 127.80(9) 4_566 2_646
Tl V(1) O(6) 129.69(7) 3_756 2_646
O(8) V(2) O(5) 111.2(2) 4_566 .
O(8) V(2) O(6) 106.2(2) 4_566 4_566
O(5) V(2) O(6) 113.4(2) . 4_566
O(8) V(2) O(7) 106.0(2) 4_566 4_466
O(5) V(2) O(7) 113.4(2) . 4_466
O(6) V(2) O(7) 106.2(2) 4_566 4_466
O(8) V(2) O(4) 73.6(2) 4_566 1_455
O(5) V(2) O(4) 71.9(2) . 1_455
O(6) V(2) O(4) 174.0(2) 4_566 1_455
O(7) V(2) O(4) 68.5(2) 4_466 1_455
O(8) V(2) O(4) 73.6(2) 4_566 .
O(5) V(2) O(4) 72.0(2) . .
O(6) V(2) O(4) 68.6(2) 4_566 .
O(7) V(2) O(4) 174.1(2) 4_466 .
O(4) V(2) O(4) 116.64(14) 1_455 .
O(8) V(2) O(5) 124.2(2) 4_566 3_657
O(5) V(2) O(5) 63.8(2) . 3_657
O(6) V(2) O(5) 49.61(14) 4_566 3_657
O(7) V(2) O(5) 127.74(15) 4_466 3_657
O(4) V(2) O(5) 135.56(11) 1_455 3_657
O(4) V(2) O(5) 51.32(11) . 3_657
O(8) V(2) O(5) 124.2(2) 4_566 3_557
O(5) V(2) O(5) 63.7(2) . 3_557
O(6) V(2) O(5) 127.45(15) 4_566 3_557
O(7) V(2) O(5) 49.61(14) 4_466 3_557
O(4) V(2) O(5) 51.40(11) 1_455 3_557
O(4) V(2) O(5) 135.64(11) . 3_557
O(5) V(2) O(5) 103.75(12) 3_657 3_557
O(8) V(2) O(4) 163.5(2) 4_566 3_657
O(5) V(2) O(4) 52.3(2) . 3_657
O(6) V(2) O(4) 83.44(15) 4_566 3_657
O(7) V(2) O(4) 83.45(15) 4_466 3_657
O(4) V(2) O(4) 98.23(10) 1_455 3_657
O(4) V(2) O(4) 98.44(10) . 3_657
O(5) V(2) O(4) 52.45(10) 3_657 3_657
O(5) V(2) O(4) 52.18(10) 3_557 3_657
O(8) V(2) Tl 89.4(2) 4_566 2_656
O(5) V(2) Tl 159.34(14) . 2_656
O(6) V(2) Tl 58.01(13) 4_566 2_656
O(7) V(2) Tl 57.97(13) 4_466 2_656
O(4) V(2) Tl 116.09(8) 1_455 2_656
O(4) V(2) Tl 116.11(8) . 2_656
O(5) V(2) Tl 105.24(7) 3_657 2_656
O(5) V(2) Tl 105.12(7) 3_557 2_656
O(4) V(2) Tl 107.07(7) 3_657 2_656
O(8) V(2) Tl 52.78(14) 4_566 4_466
O(5) V(2) Tl 117.88(14) . 4_466
O(6) V(2) Tl 128.72(14) 4_566 4_466
O(7) V(2) Tl 54.79(13) 4_466 4_466
O(4) V(2) Tl 46.31(9) 1_455 4_466
O(4) V(2) Tl 125.89(9) . 4_466
O(5) V(2) Tl 176.70(7) 3_657 4_466
O(5) V(2) Tl 79.51(8) 3_557 4_466
O(4) V(2) Tl 130.85(8) 3_657 4_466
Tl V(2) Tl 74.12(3) 2_656 4_466
O(8) V(2) Tl 52.81(14) 4_566 4_566
O(5) V(2) Tl 117.86(14) . 4_566
O(6) V(2) Tl 55.04(13) 4_566 4_566
O(7) V(2) Tl 128.73(14) 4_466 4_566
O(4) V(2) Tl 125.86(9) 1_455 4_566
O(4) V(2) Tl 46.20(9) . 4_566
O(5) V(2) Tl 79.46(8) 3_657 4_566
O(5) V(2) Tl 176.76(7) 3_557 4_566
O(4) V(2) Tl 131.06(8) 3_657 4_566
Tl V(2) Tl 74.25(3) 2_656 4_566
Tl V(2) Tl 97.28(6) 4_466 4_566
V(1) O(1) Sb 148.3(2) . 4_566
V(1) O(1) O(4) 34.01(12) . .
Sb O(1) O(4) 114.3(2) 4_566 .
V(1) O(1) O(6) 149.2(2) . .
Sb O(1) O(6) 45.95(11) 4_566 .
O(4) O(1) O(6) 138.8(2) . .
V(1) O(1) O(7) 149.6(2) . .
Sb O(1) O(7) 46.04(11) 4_566 .
O(4) O(1) O(7) 139.1(2) . .
O(6) O(1) O(7) 60.45(14) . .
V(1) O(1) O(3) 109.6(2) . 4_566
Sb O(1) O(3) 44.68(11) 4_566 4_566
O(4) O(1) O(3) 79.9(2) . 4_566
O(6) O(1) O(3) 90.6(2) . 4_566
O(7) O(1) O(3) 62.01(14) . 4_566
V(1) O(1) O(2) 109.5(2) . 4_566
Sb O(1) O(2) 44.68(11) 4_566 4_566
O(4) O(1) O(2) 79.9(2) . 4_566
O(6) O(1) O(2) 61.71(14) . 4_566
O(7) O(1) O(2) 90.7(2) . 4_566
O(3) O(1) O(2) 57.37(14) 4_566 4_566
V(1) O(1) O(8) 77.7(2) . 3_656
Sb O(1) O(8) 134.0(2) 4_566 3_656
O(4) O(1) O(8) 111.7(2) . 3_656
O(6) O(1) O(8) 96.6(2) . 3_656
O(7) O(1) O(8) 96.3(2) . 3_656
O(3) O(1) O(8) 149.7(2) 4_566 3_656
O(2) O(1) O(8) 149.7(2) 4_566 3_656
V(1) O(1) O(3) 34.79(12) . 3_756
Sb O(1) O(3) 147.4(2) 4_566 3_756
O(4) O(1) O(3) 57.97(14) . 3_756
O(6) O(1) O(3) 160.2(2) . 3_756
O(7) O(1) O(3) 115.9(2) . 3_756
O(3) O(1) O(3) 104.80(13) 4_566 3_756
O(2) O(1) O(3) 137.4(2) 4_566 3_756
O(8) O(1) O(3) 63.93(14) 3_656 3_756
V(1) O(1) O(2) 34.44(11) . 3_656
Sb O(1) O(2) 147.3(2) 4_566 3_656
O(4) O(1) O(2) 57.80(15) . 3_656
O(6) O(1) O(2) 115.9(2) . 3_656
O(7) O(1) O(2) 160.2(2) . 3_656
O(3) O(1) O(2) 137.1(2) 4_566 3_656
O(2) O(1) O(2) 104.64(13) 4_566 3_656
O(8) O(1) O(2) 64.13(14) 3_656 3_656
O(3) O(1) O(2) 60.02(14) 3_756 3_656
V(1) O(1) Tl 90.6(2) . 3_656
Sb O(1) Tl 105.72(15) 4_566 3_656
O(4) O(1) Tl 108.2(2) . 3_656
O(6) O(1) Tl 61.66(12) . 3_656
O(7) O(1) Tl 111.86(15) . 3_656
O(3) O(1) Tl 146.7(2) 4_566 3_656
O(2) O(1) Tl 91.47(14) 4_566 3_656
O(8) O(1) Tl 58.53(11) 3_656 3_656
O(3) O(1) Tl 106.69(14) 3_756 3_656
O(2) O(1) Tl 56.31(11) 3_656 3_656
V(1) O(1) Tl 91.0(2) . 3_756
Sb O(1) Tl 105.69(15) 4_566 3_756
O(4) O(1) Tl 108.3(2) . 3_756
O(6) O(1) Tl 111.94(15) . 3_756
O(7) O(1) Tl 61.58(12) . 3_756
O(3) O(1) Tl 91.65(14) 4_566 3_756
O(2) O(1) Tl 146.8(2) 4_566 3_756
O(8) O(1) Tl 58.39(11) 3_656 3_756
O(3) O(1) Tl 56.31(11) 3_756 3_756
O(2) O(1) Tl 106.81(14) 3_656 3_756
Tl O(1) Tl 114.83(12) 3_656 3_756
V(1) O(2) Sb 142.9(2) 3_656 .
V(1) O(2) O(3) 145.1(2) 3_656 .
Sb O(2) O(3) 46.91(12) . .
V(1) O(2) O(4) 34.15(12) 3_656 3_656
Sb O(2) O(4) 110.2(2) . 3_656
O(3) O(2) O(4) 122.2(2) . 3_656
V(1) O(2) O(1) 153.6(2) 3_656 4_565
Sb O(2) O(1) 44.79(11) . 4_565
O(3) O(2) O(1) 61.25(14) . 4_565
O(4) O(2) O(1) 147.0(2) 3_656 4_565
V(1) O(2) O(6) 109.0(2) 3_656 4_565
Sb O(2) O(6) 43.69(11) . 4_565
O(3) O(2) O(6) 90.6(2) . 4_565
O(4) O(2) O(6) 89.3(2) 3_656 4_565
O(1) O(2) O(6) 57.81(13) 4_565 4_565
V(1) O(2) O(5) 104.0(2) 3_656 3_656
Sb O(2) O(5) 43.45(11) . 3_656
O(3) O(2) O(5) 61.94(14) . 3_656
O(4) O(2) O(5) 69.9(2) 3_656 3_656
O(1) O(2) O(5) 88.19(15) 4_565 3_656
O(6) O(2) O(5) 57.75(13) 4_565 3_656
V(1) O(2) O(3) 34.84(12) 3_656 1_455
Sb O(2) O(3) 133.3(2) . 1_455
O(3) O(2) O(3) 179.7(2) . 1_455
O(4) O(2) O(3) 57.91(14) 3_656 1_455
O(1) O(2) O(3) 118.8(2) 4_565 1_455
O(6) O(2) O(3) 89.64(15) 4_565 1_455
O(5) O(2) O(3) 118.3(2) 3_656 1_455
V(1) O(2) O(1) 34.12(11) 3_656 3_656
Sb O(2) O(1) 157.4(2) . 3_656
O(3) O(2) O(1) 120.0(2) . 3_656
O(4) O(2) O(1) 57.78(14) 3_656 3_656
O(1) O(2) O(1) 153.5(2) 4_565 3_656
O(6) O(2) O(1) 143.1(2) 4_565 3_656
O(5) O(2) O(1) 116.3(2) 3_656 3_656
O(3) O(2) O(1) 59.87(14) 1_455 3_656
V(1) O(2) Tl 103.0(2) 3_656 .
Sb O(2) Tl 108.0(2) . .
O(3) O(2) Tl 62.88(12) . .
O(4) O(2) Tl 119.3(2) 3_656 .
O(1) O(2) Tl 92.08(14) 4_565 .
O(6) O(2) Tl 148.0(2) 4_565 .
O(5) O(2) Tl 116.0(2) 3_656 .
O(3) O(2) Tl 116.86(14) 1_455 .
O(1) O(2) Tl 68.96(12) 3_656 .
V(1) O(2) O(8) 71.63(15) 3_656 .
Sb O(2) O(8) 142.5(2) . .
O(3) O(2) O(8) 118.4(2) . .
O(4) O(2) O(8) 105.7(2) 3_656 .
O(1) O(2) O(8) 98.1(2) 4_565 .
O(6) O(2) O(8) 128.5(2) 4_565 .
O(5) O(2) O(8) 173.0(2) 3_656 .
O(3) O(2) O(8) 61.33(13) 1_455 .
O(1) O(2) O(8) 56.95(14) 3_656 .
Tl O(2) O(8) 60.77(11) . .
V(1) O(2) O(4) 129.5(2) 3_656 4_565
Sb O(2) O(4) 86.91(15) . 4_565
O(3) O(2) O(4) 67.63(14) . 4_565
O(4) O(2) O(4) 162.68(14) 3_656 4_565
O(1) O(2) O(4) 48.99(12) 4_565 4_565
O(6) O(2) O(4) 105.4(2) 4_565 4_565
O(5) O(2) O(4) 125.6(2) 3_656 4_565
O(3) O(2) O(4) 112.2(2) 1_455 4_565
O(1) O(2) O(4) 105.29(15) 3_656 4_565
Tl O(2) O(4) 49.61(9) . 4_565
O(8) O(2) O(4) 58.02(13) . 4_565
V(1) O(3) Sb 142.4(2) 3_756 .
V(1) O(3) O(2) 145.3(2) 3_756 .
Sb O(3) O(2) 46.99(12) . .
V(1) O(3) O(4) 34.10(12) 3_756 3_756
Sb O(3) O(4) 109.9(2) . 3_756
O(2) O(3) O(4) 122.1(2) . 3_756
V(1) O(3) O(1) 153.3(2) 3_756 4_565
Sb O(3) O(1) 44.86(11) . 4_565
O(2) O(3) O(1) 61.38(15) . 4_565
O(4) O(3) O(1) 146.8(2) 3_756 4_565
V(1) O(3) O(7) 108.6(2) 3_756 4_565
Sb O(3) O(7) 43.59(11) . 4_565
O(2) O(3) O(7) 90.6(2) . 4_565
O(4) O(3) O(7) 89.1(2) 3_756 4_565
O(1) O(3) O(7) 57.79(13) 4_565 4_565
V(1) O(3) O(5) 103.6(2) 3_756 3_656
Sb O(3) O(5) 43.52(11) . 3_656
O(2) O(3) O(5) 62.07(14) . 3_656
O(4) O(3) O(5) 69.5(2) 3_756 3_656
O(1) O(3) O(5) 88.3(2) 4_565 3_656
O(7) O(3) O(5) 57.66(13) 4_565 3_656
V(1) O(3) O(1) 34.37(11) 3_756 3_756
Sb O(3) O(1) 157.4(2) . 3_756
O(2) O(3) O(1) 120.1(2) . 3_756
O(4) O(3) O(1) 57.83(14) 3_756 3_756
O(1) O(3) O(1) 153.7(2) 4_565 3_756
O(7) O(3) O(1) 142.9(2) 4_565 3_756
O(5) O(3) O(1) 116.1(2) 3_656 3_756
V(1) O(3) O(2) 34.74(12) 3_756 1_655
Sb O(3) O(2) 132.8(2) . 1_655
O(2) O(3) O(2) 179.7(2) . 1_655
O(4) O(3) O(2) 57.79(14) 3_756 1_655
O(1) O(3) O(2) 118.6(2) 4_565 1_655
O(7) O(3) O(2) 89.21(15) 4_565 1_655
O(5) O(3) O(2) 117.7(2) 3_656 1_655
O(1) O(3) O(2) 60.11(14) 3_756 1_655
V(1) O(3) Tl 103.3(2) 3_756 .
Sb O(3) Tl 108.1(2) . .
O(2) O(3) Tl 62.95(11) . .
O(4) O(3) Tl 119.5(2) 3_756 .
O(1) O(3) Tl 92.18(14) 4_565 .
O(7) O(3) Tl 148.0(2) 4_565 .
O(5) O(3) Tl 116.2(2) 3_656 .
O(1) O(3) Tl 69.11(12) 3_756 .
O(2) O(3) Tl 117.31(14) 1_655 .
V(1) O(3) O(8) 71.93(15) 3_756 1_655
Sb O(3) O(8) 142.5(2) . 1_655
O(2) O(3) O(8) 118.5(2) . 1_655
O(4) O(3) O(8) 106.0(2) 3_756 1_655
O(1) O(3) O(8) 98.0(2) 4_565 1_655
O(7) O(3) O(8) 128.5(2) 4_565 1_655
O(5) O(3) O(8) 173.0(2) 3_656 1_655
O(1) O(3) O(8) 57.16(14) 3_756 1_655
O(2) O(3) O(8) 61.76(13) 1_655 1_655
Tl O(3) O(8) 60.80(11) . 1_655
V(1) O(3) O(4) 129.7(2) 3_756 4_565
Sb O(3) O(4) 87.07(15) . 4_565
O(2) O(3) O(4) 67.79(14) . 4_565
O(4) O(3) O(4) 162.85(15) 3_756 4_565
O(1) O(3) O(4) 49.06(12) 4_565 4_565
O(7) O(3) O(4) 105.5(2) 4_565 4_565
O(5) O(3) O(4) 125.9(2) 3_656 4_565
O(1) O(3) O(4) 105.43(15) 3_756 4_565
O(2) O(3) O(4) 112.4(2) 1_655 4_565
Tl O(3) O(4) 49.67(9) . 4_565
O(8) O(3) O(4) 57.90(13) 1_655 4_565
V(1) O(4) O(1) 37.55(13) . .
V(1) O(4) O(2) 38.08(13) . 3_656
O(1) O(4) O(2) 64.4(2) . 3_656
V(1) O(4) O(3) 38.13(13) . 3_756
O(1) O(4) O(3) 64.2(2) . 3_756
O(2) O(4) O(3) 64.3(2) 3_656 3_756
V(1) O(4) Tl 135.4(2) . 4_566
O(1) O(4) Tl 97.9(2) . 4_566
O(2) O(4) Tl 141.2(2) 3_656 4_566
O(3) O(4) Tl 141.3(2) 3_756 4_566
V(1) O(4) O(5) 116.7(2) . 3_657
O(1) O(4) O(5) 154.3(2) . 3_657
O(2) O(4) O(5) 94.1(2) 3_656 3_657
O(3) O(4) O(5) 94.4(2) 3_756 3_657
Tl O(4) O(5) 107.9(2) 4_566 3_657
V(1) O(4) O(7) 150.6(2) . 4_566
O(1) O(4) O(7) 145.6(2) . 4_566
O(2) O(4) O(7) 148.0(2) 3_656 4_566
O(3) O(4) O(7) 112.5(2) 3_756 4_566
Tl O(4) O(7) 62.44(12) 4_566 4_566
O(5) O(4) O(7) 53.92(13) 3_657 4_566
V(1) O(4) O(6) 150.1(2) . 4_566
O(1) O(4) O(6) 145.5(2) . 4_566
O(2) O(4) O(6) 112.0(2) 3_656 4_566
O(3) O(4) O(6) 148.2(2) 3_756 4_566
Tl O(4) O(6) 62.55(12) 4_566 4_566
O(5) O(4) O(6) 53.78(13) 3_657 4_566
O(7) O(4) O(6) 52.47(12) 4_566 4_566
V(1) O(4) O(5) 95.4(2) . 1_655
O(1) O(4) O(5) 111.3(2) . 1_655
O(2) O(4) O(5) 112.9(2) 3_656 1_655
O(3) O(4) O(5) 57.31(14) 3_756 1_655
Tl O(4) O(5) 105.68(15) 4_566 1_655
O(5) O(4) O(5) 62.22(15) 3_657 1_655
O(7) O(4) O(5) 55.17(13) 4_566 1_655
O(6) O(4) O(5) 101.6(2) 4_566 1_655
V(1) O(4) O(5) 95.3(2) . .
O(1) O(4) O(5) 111.4(2) . .
O(2) O(4) O(5) 57.22(14) 3_656 .
O(3) O(4) O(5) 113.0(2) 3_756 .
Tl O(4) O(5) 105.44(15) 4_566 .
O(5) O(4) O(5) 62.0(2) 3_657 .
O(7) O(4) O(5) 101.4(2) 4_566 .
O(6) O(4) O(5) 54.81(13) 4_566 .
O(5) O(4) O(5) 121.9(2) 1_655 .
V(1) O(4) O(8) 112.1(2) . 4_666
O(1) O(4) O(8) 95.5(2) . 4_666
O(2) O(4) O(8) 149.2(2) 3_656 4_666
O(3) O(4) O(8) 86.4(2) 3_756 4_666
Tl O(4) O(8) 60.20(12) 4_566 4_666
O(5) O(4) O(8) 97.3(2) 3_657 4_666
O(7) O(4) O(8) 50.68(12) 4_566 4_666
O(6) O(4) O(8) 97.7(2) 4_566 4_666
O(5) O(4) O(8) 50.59(13) 1_655 4_666
O(5) O(4) O(8) 151.6(2) . 4_666
V(1) O(4) O(8) 111.9(2) . 4_566
O(1) O(4) O(8) 95.6(2) . 4_566
O(2) O(4) O(8) 86.3(2) 3_656 4_566
O(3) O(4) O(8) 149.1(2) 3_756 4_566
Tl O(4) O(8) 60.16(12) 4_566 4_566
O(5) O(4) O(8) 97.0(2) 3_657 4_566
O(7) O(4) O(8) 97.4(2) 4_566 4_566
O(6) O(4) O(8) 50.44(12) 4_566 4_566
O(5) O(4) O(8) 151.6(2) 1_655 4_566
O(5) O(4) O(8) 50.36(13) . 4_566
O(8) O(4) O(8) 120.2(2) 4_666 4_566
V(2) O(5) Sb 161.8(2) . 3_656
V(2) O(5) O(8) 33.20(12) . 4_566
Sb O(5) O(8) 128.6(2) 3_656 4_566
V(2) O(5) O(7) 145.7(2) . 2_646
Sb O(5) O(7) 45.54(11) 3_656 2_646
O(8) O(5) O(7) 146.8(2) 4_566 2_646
V(2) O(5) O(6) 145.6(2) . 2_646
Sb O(5) O(6) 45.39(11) 3_656 2_646
O(8) O(5) O(6) 146.6(2) 4_566 2_646
O(7) O(5) O(6) 59.81(14) 2_646 2_646
V(2) O(5) O(3) 122.3(2) . 3_656
Sb O(5) O(3) 43.36(11) 3_656 3_656
O(8) O(5) O(3) 93.5(2) 4_566 3_656
O(7) O(5) O(3) 60.92(14) 2_646 3_656
O(6) O(5) O(3) 88.7(2) 2_646 3_656
V(2) O(5) O(2) 122.2(2) . 3_656
Sb O(5) O(2) 43.36(11) 3_656 3_656
O(8) O(5) O(2) 93.5(2) 4_566 3_656
O(7) O(5) O(2) 88.9(2) 2_646 3_656
O(6) O(5) O(2) 60.58(14) 2_646 3_656
O(3) O(5) O(2) 55.99(14) 3_656 3_656
V(2) O(5) O(6) 34.03(12) . 4_566
Sb O(5) O(6) 150.8(2) 3_656 4_566
O(8) O(5) O(6) 57.16(14) 4_566 4_566
O(7) O(5) O(6) 148.5(2) 2_646 4_566
O(6) O(5) O(6) 111.6(2) 2_646 4_566
O(3) O(5) O(6) 149.8(2) 3_656 4_566
O(2) O(5) O(6) 114.0(2) 3_656 4_566
V(2) O(5) O(7) 34.09(12) . 4_466
Sb O(5) O(7) 150.9(2) 3_656 4_466
O(8) O(5) O(7) 57.11(14) 4_566 4_466
O(7) O(5) O(7) 111.6(2) 2_646 4_466
O(6) O(5) O(7) 148.8(2) 2_646 4_466
O(3) O(5) O(7) 114.1(2) 3_656 4_466
O(2) O(5) O(7) 149.8(2) 3_656 4_466
O(6) O(5) O(7) 58.39(14) 4_566 4_466
V(2) O(5) O(4) 100.7(2) . 3_657
Sb O(5) O(4) 97.5(2) 3_656 3_657
O(8) O(5) O(4) 133.9(2) 4_566 3_657
O(7) O(5) O(4) 65.44(15) 2_646 3_657
O(6) O(5) O(4) 65.77(15) 2_646 3_657
O(3) O(5) O(4) 126.3(2) 3_656 3_657
O(2) O(5) O(4) 126.3(2) 3_656 3_657
O(6) O(5) O(4) 83.3(2) 4_566 3_657
O(7) O(5) O(4) 83.3(2) 4_466 3_657
V(2) O(5) O(5) 87.5(2) . 3_657
Sb O(5) O(5) 100.9(2) 3_656 3_657
O(8) O(5) O(5) 103.1(2) 4_566 3_657
O(7) O(5) O(5) 110.1(2) 2_646 3_657
O(6) O(5) O(5) 58.06(15) 2_646 3_657
O(3) O(5) O(5) 140.4(2) 3_656 3_657
O(2) O(5) O(5) 86.9(2) 3_656 3_657
O(6) O(5) O(5) 53.50(14) 4_566 3_657
O(7) O(5) O(5) 105.1(2) 4_466 3_657
O(4) O(5) O(5) 62.5(2) 3_657 3_657
V(2) O(5) O(4) 77.5(2) . 1_455
Sb O(5) O(4) 94.0(2) 3_656 1_455
O(8) O(5) O(4) 65.22(14) 4_566 1_455
O(7) O(5) O(4) 81.9(2) 2_646 1_455
O(6) O(5) O(4) 136.9(2) 2_646 1_455
O(3) O(5) O(4) 53.16(13) 3_656 1_455
O(2) O(5) O(4) 102.8(2) 3_656 1_455
O(6) O(5) O(4) 111.5(2) 4_566 1_455
O(7) O(5) O(4) 60.89(13) 4_466 1_455
O(4) O(5) O(4) 117.78(15) 3_657 1_455
O(5) O(5) O(4) 164.9(2) 3_657 1_455
V(2) O(6) Sb 142.1(2) 4_565 4_566
V(2) O(6) O(8) 34.79(12) 4_565 .
Sb O(6) O(8) 160.0(2) 4_566 .
V(2) O(6) O(1) 157.2(2) 4_565 .
Sb O(6) O(1) 46.37(12) 4_566 .
O(8) O(6) O(1) 148.1(2) . .
V(2) O(6) O(7) 142.9(2) 4_565 .
Sb O(6) O(7) 45.71(11) 4_566 .
O(8) O(6) O(7) 121.4(2) . .
O(1) O(6) O(7) 59.84(14) . .
V(2) O(6) O(5) 101.0(2) 4_565 2_656
Sb O(6) O(5) 45.78(12) 4_566 2_656
O(8) O(6) O(5) 116.7(2) . 2_656
O(1) O(6) O(5) 92.1(2) . 2_656
O(7) O(6) O(5) 60.09(14) . 2_656
V(2) O(6) O(2) 109.9(2) 4_565 4_566
Sb O(6) O(2) 43.97(11) 4_566 4_566
O(8) O(6) O(2) 144.5(2) . 4_566
O(1) O(6) O(2) 60.48(14) . 4_566
O(7) O(6) O(2) 89.7(2) . 4_566
O(5) O(6) O(2) 61.66(14) 2_656 4_566
V(2) O(6) O(7) 36.97(11) 4_565 1_455
Sb O(6) O(7) 134.6(2) 4_566 1_455
O(8) O(6) O(7) 58.34(14) . 1_455
O(1) O(6) O(7) 120.3(2) . 1_455
O(7) O(6) O(7) 179.7(2) . 1_455
O(5) O(6) O(7) 120.1(2) 2_656 1_455
O(2) O(6) O(7) 90.6(2) 4_566 1_455
V(2) O(6) O(5) 32.62(11) 4_565 4_565
Sb O(6) O(5) 111.2(2) 4_566 4_565
O(8) O(6) O(5) 58.21(15) . 4_565
O(1) O(6) O(5) 153.0(2) . 4_565
O(7) O(6) O(5) 119.1(2) . 4_565
O(5) O(6) O(5) 68.4(2) 2_656 4_565
O(2) O(6) O(5) 93.1(2) 4_566 4_565
O(7) O(6) O(5) 60.89(13) 1_455 4_565
V(2) O(6) Tl 96.7(2) 4_565 .
Sb O(6) Tl 108.7(2) 4_566 .
O(8) O(6) Tl 63.02(12) . .
O(1) O(6) Tl 97.45(14) . .
O(7) O(6) Tl 63.15(12) . .
O(5) O(6) Tl 105.75(15) 2_656 .
O(2) O(6) Tl 152.0(2) 4_566 .
O(7) O(6) Tl 116.58(15) 1_455 .
O(5) O(6) Tl 105.65(14) 4_565 .
V(2) O(6) O(4) 79.4(2) 4_565 4_565
Sb O(6) O(4) 93.4(2) 4_566 4_565
O(8) O(6) O(4) 66.95(15) . 4_565
O(1) O(6) O(4) 123.3(2) . 4_565
O(7) O(6) O(4) 63.51(14) . 4_565
O(5) O(6) O(4) 60.46(14) 2_656 4_565
O(2) O(6) O(4) 122.1(2) 4_566 4_565
O(7) O(6) O(4) 116.4(2) 1_455 4_565
O(5) O(6) O(4) 64.13(14) 4_565 4_565
Tl O(6) O(4) 53.40(11) . 4_565
V(2) O(6) Tl 93.4(2) 4_565 3_656
Sb O(6) Tl 112.7(2) 4_566 3_656
O(8) O(6) Tl 86.43(15) . 3_656
O(1) O(6) Tl 68.42(12) . 3_656
O(7) O(6) Tl 116.88(15) . 3_656
O(5) O(6) Tl 155.3(2) 2_656 3_656
O(2) O(6) Tl 94.61(14) 4_566 3_656
O(7) O(6) Tl 63.06(11) 1_455 3_656
O(5) O(6) Tl 123.42(15) 4_565 3_656
Tl O(6) Tl 92.23(11) . 3_656
O(4) O(6) Tl 143.0(2) 4_565 3_656
V(2) O(7) Sb 141.9(2) 4_665 4_566
V(2) O(7) O(8) 34.84(12) 4_665 1_655
Sb O(7) O(8) 160.2(2) 4_566 1_655
V(2) O(7) O(1) 157.0(2) 4_665 .
Sb O(7) O(1) 46.30(12) 4_566 .
O(8) O(7) O(1) 148.3(2) 1_655 .
V(2) O(7) O(6) 143.3(2) 4_665 .
Sb O(7) O(6) 45.55(11) 4_566 .
O(8) O(7) O(6) 121.9(2) 1_655 .
O(1) O(7) O(6) 59.72(14) . .
V(2) O(7) O(5) 100.9(2) 4_665 2_656
Sb O(7) O(5) 45.77(12) 4_566 2_656
O(8) O(7) O(5) 116.7(2) 1_655 2_656
O(1) O(7) O(5) 92.0(2) . 2_656
O(6) O(7) O(5) 60.09(14) . 2_656
V(2) O(7) O(6) 36.84(11) 4_665 1_655
Sb O(7) O(6) 134.2(2) 4_566 1_655
O(8) O(7) O(6) 58.33(14) 1_655 1_655
O(1) O(7) O(6) 120.2(2) . 1_655
O(6) O(7) O(6) 179.7(2) . 1_655
O(5) O(7) O(6) 119.7(2) 2_656 1_655
V(2) O(7) O(3) 109.8(2) 4_665 4_566
Sb O(7) O(3) 43.65(11) 4_566 4_566
O(8) O(7) O(3) 144.4(2) 1_655 4_566
O(1) O(7) O(3) 60.20(14) . 4_566
O(6) O(7) O(3) 89.2(2) . 4_566
O(5) O(7) O(3) 61.42(14) 2_656 4_566
O(6) O(7) O(3) 90.6(2) 1_655 4_566
V(2) O(7) O(5) 32.56(11) 4_665 4_665
Sb O(7) O(5) 111.2(2) 4_566 4_665
O(8) O(7) O(5) 58.15(15) 1_655 4_665
O(1) O(7) O(5) 152.7(2) . 4_665
O(6) O(7) O(5) 119.2(2) . 4_665
O(5) O(7) O(5) 68.4(2) 2_656 4_665
O(6) O(7) O(5) 60.73(13) 1_655 4_665
O(3) O(7) O(5) 93.1(2) 4_566 4_665
V(2) O(7) Tl 96.9(2) 4_665 .
Sb O(7) Tl 109.0(2) 4_566 .
O(8) O(7) Tl 63.07(12) 1_655 .
O(1) O(7) Tl 97.68(15) . .
O(6) O(7) Tl 63.64(12) . .
O(5) O(7) Tl 106.10(15) 2_656 .
O(6) O(7) Tl 116.63(15) 1_655 .
O(3) O(7) Tl 152.0(2) 4_566 .
O(5) O(7) Tl 105.73(14) 4_665 .
V(2) O(7) O(4) 79.3(2) 4_665 4_565
Sb O(7) O(4) 93.7(2) 4_566 4_565
O(8) O(7) O(4) 66.85(15) 1_655 4_565
O(1) O(7) O(4) 123.7(2) . 4_565
O(6) O(7) O(4) 64.02(14) . 4_565
O(5) O(7) O(4) 60.64(14) 2_656 4_565
O(6) O(7) O(4) 116.1(2) 1_655 4_565
O(3) O(7) O(4) 122.0(2) 4_566 4_565
O(5) O(7) O(4) 63.94(14) 4_665 4_565
Tl O(7) O(4) 53.65(11) . 4_565
V(2) O(7) Tl 93.29(15) 4_665 3_756
Sb O(7) Tl 112.59(15) 4_566 3_756
O(8) O(7) Tl 86.46(14) 1_655 3_756
O(1) O(7) Tl 68.44(12) . 3_756
O(6) O(7) Tl 116.95(15) . 3_756
O(5) O(7) Tl 155.1(2) 2_656 3_756
O(6) O(7) Tl 63.11(11) 1_655 3_756
O(3) O(7) Tl 94.56(14) 4_566 3_756
O(5) O(7) Tl 123.31(15) 4_665 3_756
Tl O(7) Tl 92.24(11) . 3_756
O(4) O(7) Tl 143.1(2) 4_565 3_756
V(2) O(8) O(6) 39.01(12) 4_565 .
V(2) O(8) O(7) 39.21(12) 4_565 1_455
O(6) O(8) O(7) 63.32(15) . 1_455
V(2) O(8) O(5) 35.58(14) 4_565 4_565
O(6) O(8) O(5) 64.6(2) . 4_565
O(7) O(8) O(5) 64.74(15) 1_455 4_565
V(2) O(8) O(1) 144.0(3) 4_565 3_656
O(6) O(8) O(1) 115.0(2) . 3_656
O(7) O(8) O(1) 115.0(2) 1_455 3_656
O(5) O(8) O(1) 179.6(2) 4_565 3_656
V(2) O(8) V(1) 178.7(3) 4_565 3_656
O(6) O(8) V(1) 140.1(2) . 3_656
O(7) O(8) V(1) 140.2(2) 1_455 3_656
O(5) O(8) V(1) 145.7(2) 4_565 3_656
O(1) O(8) V(1) 34.69(9) 3_656 3_656
V(2) O(8) Tl 102.2(2) 4_565 1_455
O(6) O(8) Tl 122.1(2) . 1_455
O(7) O(8) Tl 64.21(12) 1_455 1_455
O(5) O(8) Tl 111.3(2) 4_565 1_455
O(1) O(8) Tl 68.73(13) 3_656 1_455
V(1) O(8) Tl 77.50(11) 3_656 1_455
V(2) O(8) O(3) 146.8(2) 4_565 1_455
O(6) O(8) O(3) 173.8(2) . 1_455
O(7) O(8) O(3) 119.6(2) 1_455 1_455
O(5) O(8) O(3) 121.4(2) 4_565 1_455
O(1) O(8) O(3) 58.92(14) 3_656 1_455
V(1) O(8) O(3) 34.03(9) 3_656 1_455
Tl O(8) O(3) 58.29(11) 1_455 1_455
V(2) O(8) Tl 102.2(2) 4_565 .
O(6) O(8) Tl 64.44(12) . .
O(7) O(8) Tl 122.3(2) 1_455 .
O(5) O(8) Tl 111.3(2) 4_565 .
O(1) O(8) Tl 68.61(13) 3_656 .
V(1) O(8) Tl 77.16(10) 3_656 .
Tl O(8) Tl 134.1(2) 1_455 .
O(3) O(8) Tl 110.45(15) 1_455 .
V(2) O(8) O(2) 146.6(2) 4_565 .
O(6) O(8) O(2) 119.6(2) . .
O(7) O(8) O(2) 173.7(2) 1_455 .
O(5) O(8) O(2) 121.4(2) 4_565 .
O(1) O(8) O(2) 58.92(14) 3_656 .
V(1) O(8) O(2) 33.87(9) 3_656 .
Tl O(8) O(2) 110.61(15) 1_455 .
O(3) O(8) O(2) 56.91(13) 1_455 .
Tl O(8) O(2) 58.13(11) . .
V(2) O(8) O(4) 77.8(2) 4_565 4_465
O(6) O(8) O(4) 116.5(2) . 4_465
O(7) O(8) O(4) 62.47(14) 1_455 4_465
O(5) O(8) O(4) 64.19(15) 4_565 4_465
O(1) O(8) O(4) 116.0(2) 3_656 4_465
V(1) O(8) O(4) 102.97(14) 3_656 4_465
Tl O(8) O(4) 52.78(11) 1_455 4_465
O(3) O(8) O(4) 69.03(14) 1_455 4_465
Tl O(8) O(4) 172.2(2) . 4_465
O(2) O(8) O(4) 117.9(2) . 4_465
V(2) O(8) O(4) 77.8(2) 4_565 4_565
O(6) O(8) O(4) 62.60(14) . 4_565
O(7) O(8) O(4) 116.8(2) 1_455 4_565
O(5) O(8) O(4) 64.34(15) 4_565 4_565
O(1) O(8) O(4) 115.7(2) 3_656 4_565
V(1) O(8) O(4) 102.58(14) 3_656 4_565
Tl O(8) O(4) 172.3(2) 1_455 4_565
O(3) O(8) O(4) 117.8(2) 1_455 4_565
Tl O(8) O(4) 52.60(11) . 4_565
O(2) O(8) O(4) 68.80(14) . 4_565
O(4) O(8) O(4) 120.2(2) 4_465 4_565

loop_
_geom_bond_atom_site_label_1
_geom_bond_atom_site_label_2
_geom_bond_distance
_geom_bond_site_symmetry_2
Tl O(4) 2.772(5) 4_565
Tl O(3) 2.944(4) .
Tl O(2) 2.946(4) .
Tl O(8) 3.021(5) 1_655
Tl O(8) 3.027(4) .
Tl O(7) 3.051(4) .
Tl O(6) 3.064(4) .
Tl O(7) 3.126(4) 3_756
Tl O(6) 3.127(4) 3_656
Tl O(1) 3.304(4) 3_656
Tl O(1) 3.305(4) 3_756
Tl V(2) 3.681(2) 2_646
Sb O(6) 1.956(4) 4_565
Sb O(7) 1.961(4) 4_565
Sb O(3) 1.963(4) .
Sb O(2) 1.966(4) .
Sb O(5) 1.969(4) 3_656
Sb O(1) 1.969(4) 4_565
Sb O(4) 3.765(4) 1_554
Sb O(4) 3.854(5) 3_756
Sb O(4) 3.860(5) 3_656
Sb O(4) 3.952(4) 4_565
Sb O(5) 4.042(4) 1_554
V(1) O(4) 1.598(4) .
V(1) O(1) 1.741(4) .
V(1) O(2) 1.756(4) 3_656
V(1) O(3) 1.760(4) 3_756
V(1) O(8) 2.990(4) 3_656
V(1) O(5) 3.689(5) 1_655
V(1) O(5) 3.699(5) .
V(1) Tl 3.752(2) 3_656
V(1) O(3) 3.754(4) 4_566
V(1) O(2) 3.755(4) 4_566
V(1) Tl 3.763(2) 3_756
V(1) O(6) 3.785(4) 2_646
V(2) O(8) 1.602(4) 4_566
V(2) O(5) 1.702(4) .
V(2) O(6) 1.767(4) 4_566
V(2) O(7) 1.773(4) 4_466
V(2) O(4) 3.265(5) 1_455
V(2) O(4) 3.279(5) .
V(2) O(5) 3.539(4) 3_657
V(2) O(5) 3.540(4) 3_557
V(2) O(4) 3.680(5) 3_657
V(2) Tl 3.681(2) 2_656
V(2) Tl 3.707(2) 4_466
V(2) Tl 3.713(2) 4_566
O(1) Sb 1.969(4) 4_566
O(1) O(4) 2.711(5) .
O(1) O(6) 2.719(5) .
O(1) O(7) 2.722(5) .
O(1) O(3) 2.792(6) 4_566
O(1) O(2) 2.795(6) 4_566
O(1) O(8) 2.829(7) 3_656
O(1) O(3) 2.883(6) 3_756
O(1) O(2) 2.890(5) 3_656
O(1) Tl 3.304(4) 3_656
O(1) Tl 3.305(4) 3_756
O(2) V(1) 1.756(4) 3_656
O(2) O(3) 2.682(5) .
O(2) O(4) 2.711(6) 3_656
O(2) O(1) 2.795(6) 4_565
O(2) O(6) 2.829(5) 4_565
O(2) O(5) 2.858(6) 3_656
O(2) O(3) 2.887(6) 1_455
O(2) O(1) 2.890(5) 3_656
O(2) O(8) 3.036(5) .
O(2) O(4) 3.537(6) 4_565
O(3) V(1) 1.760(4) 3_756
O(3) O(4) 2.715(6) 3_756
O(3) O(1) 2.792(6) 4_565
O(3) O(7) 2.841(5) 4_565
O(3) O(5) 2.855(6) 3_656
O(3) O(1) 2.883(6) 3_756
O(3) O(2) 2.887(6) 1_655
O(3) O(8) 3.024(5) 1_655
O(3) O(4) 3.532(6) 4_565
O(4) O(2) 2.711(6) 3_656
O(4) O(3) 2.715(6) 3_756
O(4) Tl 2.772(5) 4_566
O(4) O(5) 2.962(6) 3_657
O(4) O(7) 3.091(6) 4_566
O(4) O(6) 3.104(6) 4_566
O(4) O(5) 3.178(6) 1_655
O(4) O(5) 3.192(6) .
O(4) O(8) 3.205(6) 4_666
O(4) O(8) 3.218(6) 4_566
O(5) Sb 1.969(4) 3_656
O(5) O(8) 2.727(6) 4_566
O(5) O(7) 2.746(5) 2_646
O(5) O(6) 2.746(6) 2_646
O(5) O(3) 2.855(6) 3_656
O(5) O(2) 2.858(6) 3_656
O(5) O(6) 2.899(6) 4_566
O(5) O(7) 2.904(6) 4_466
O(5) O(4) 2.962(6) 3_657
O(5) O(5) 3.177(8) 3_657
O(5) O(4) 3.178(6) 1_455
O(6) V(2) 1.767(4) 4_565
O(6) Sb 1.956(4) 4_566
O(6) O(8) 2.696(5) .
O(6) O(7) 2.739(6) .
O(6) O(5) 2.746(6) 2_656
O(6) O(2) 2.829(5) 4_566
O(6) O(7) 2.830(6) 1_455
O(6) O(5) 2.899(6) 4_565
O(6) O(4) 3.104(6) 4_565
O(6) Tl 3.127(4) 3_656
O(7) V(2) 1.773(4) 4_665
O(7) Sb 1.961(4) 4_566
O(7) O(8) 2.696(5) 1_655
O(7) O(5) 2.746(5) 2_656
O(7) O(6) 2.830(6) 1_655
O(7) O(3) 2.841(5) 4_566
O(7) O(5) 2.904(6) 4_665
O(7) O(4) 3.091(6) 4_565
O(7) Tl 3.126(4) 3_756
O(8) V(2) 1.602(4) 4_565
O(8) O(7) 2.696(5) 1_455
O(8) O(5) 2.727(6) 4_565
O(8) O(1) 2.829(7) 3_656
O(8) V(1) 2.990(4) 3_656
O(8) Tl 3.021(5) 1_455
O(8) O(3) 3.024(5) 1_455
O(8) O(4) 3.205(6) 4_465
O(8) O(4) 3.218(6) 4_565
